data_7028762
loop_
_publ_author_name
'Gao, Junkuo'
'Bai, Linlu'
'Zhang, Qian'
'Li, Yongxin'
'Rakesh, Ganguly'
'Lee, Jong-Min'
'Yang, Yanhui'
'Zhang, Qichun'

_publ_section_title
;
 Co6(\m3-OH)6 cluster based coordination polymer as an effective
 heterogeneous catalyst for aerobic epoxidation of alkenes.
;
_journal_issue 6
_journal_name_full 'Dalton transactions (Cambridge, England : 2003)'
_journal_page_first 2559
_journal_page_last 2565
_journal_paper_doi 10.1039/c3dt52562g
_journal_volume 43
_journal_year 2014
_chemical_formula_sum 'C1.17 H2.39 Co O3'
_chemical_formula_weight 123.35
_space_group_crystal_system trigonal
_space_group_IT_number 148
_space_group_name_Hall '-R 3'
_space_group_name_H-M_alt 'R -3'
_symmetry_space_group_name_Hall '-R 3'
_symmetry_space_group_name_H-M 'R -3 :H'
_atom_sites_solution_hydrogens mixed
_cell_angle_alpha 90
_cell_angle_beta 90
_cell_angle_gamma 120
_cell_formula_units_Z 18
_cell_length_a 11.77382(13)
_cell_length_b 11.77382(13)
_cell_length_c 11.6202(2)
_cell_measurement_reflns_used 9949
_cell_measurement_temperature 296.(2)
_cell_measurement_theta_max 31.0482
_cell_measurement_theta_min 2.6576
_cell_volume 1395.02(3)
_computing_cell_refinement 'SAINT V8.32B (Bruker AXS Inc., 2013)'
_computing_data_reduction 'SAINT V8.32B (Bruker AXS Inc., 2013)'
_computing_structure_refinement 'SHELXL-2013 (Sheldrick, 2013)'
_diffrn_ambient_temperature 296.(2)
_diffrn_detector_area_resol_mean 8.3333
_diffrn_measured_fraction_theta_full 0.976
_diffrn_measured_fraction_theta_max 0.976
_diffrn_radiation_wavelength 0.71073
_diffrn_reflns_av_R_equivalents 0.0410
_diffrn_reflns_av_unetI/netI 0.0471
_diffrn_reflns_limit_h_max 17
_diffrn_reflns_limit_h_min -17
_diffrn_reflns_limit_k_max 17
_diffrn_reflns_limit_k_min -17
_diffrn_reflns_limit_l_max 16
_diffrn_reflns_limit_l_min -16
_diffrn_reflns_number 21784
_diffrn_reflns_theta_full 31.05
_diffrn_reflns_theta_max 31.05
_diffrn_reflns_theta_min 3.46
_exptl_absorpt_coefficient_mu 5.319
_exptl_absorpt_correction_T_max 0.81
_exptl_absorpt_correction_T_min 0.70
_exptl_absorpt_correction_type multi-scan
_exptl_absorpt_process_details 'SADABS V2012/1 (Bruker AXS Inc.)'
_exptl_crystal_colour red
_exptl_crystal_density_diffrn 2.643
_exptl_crystal_density_method 'not measured'
_exptl_crystal_description block
_exptl_crystal_F_000 1087
_exptl_crystal_size_max 0.060
_exptl_crystal_size_mid 0.040
_exptl_crystal_size_min 0.040
_refine_diff_density_max 0.428
_refine_diff_density_min -0.267
_refine_ls_extinction_method none
_refine_ls_goodness_of_fit_ref 1.026
_refine_ls_hydrogen_treatment mixed
_refine_ls_matrix_type full
_refine_ls_number_parameters 83
_refine_ls_number_reflns 976
_refine_ls_number_restraints 84
_refine_ls_restrained_S_all 0.993
_refine_ls_R_factor_all 0.0216
_refine_ls_R_factor_gt 0.0164
_refine_ls_shift/su_max 0.001
_refine_ls_shift/su_mean 0.000
_refine_ls_structure_factor_coef Fsqd
_refine_ls_weighting_details 'w=1/[\s^2^(Fo^2^)+(0.0250P)^2^+0.8145P] where P=(Fo^2^+2Fc^2^)/3'
_refine_ls_weighting_scheme calc
_refine_ls_wR_factor_gt 0.0391
_refine_ls_wR_factor_ref 0.0408
_reflns_number_gt 877
_reflns_number_total 976
_reflns_threshold_expression 'I > 2\s(I)'
_cod_data_source_file c3dt52562g.txt
_cod_data_source_block I
_cod_original_cell_volume 1395.02(4)
_cod_database_code 7028762

loop_
_space_group_symop_operation_xyz
'x, y, z'
'-y, x-y, z'
'-x+y, -x, z'
'x+2/3, y+1/3, z+1/3'
'-y+2/3, x-y+1/3, z+1/3'
'-x+y+2/3, -x+1/3, z+1/3'
'x+1/3, y+2/3, z+2/3'
'-y+1/3, x-y+2/3, z+2/3'
'-x+y+1/3, -x+2/3, z+2/3'
'-x, -y, -z'
'y, -x+y, -z'
'x-y, x, -z'
'-x+2/3, -y+1/3, -z+1/3'
'y+2/3, -x+y+1/3, -z+1/3'
'x-y+2/3, x+1/3, -z+1/3'
'-x+1/3, -y+2/3, -z+2/3'
'y+1/3, -x+y+2/3, -z+2/3'
'x-y+1/3, x+2/3, -z+2/3'

loop_
_atom_site_type_symbol
_atom_site_label
_atom_site_fract_x
_atom_site_fract_y
_atom_site_fract_z
_atom_site_U_iso_or_equiv
_atom_site_adp_type
_atom_site_calc_flag
_atom_site_refinement_flags_adp
_atom_site_refinement_flags_occupancy
_atom_site_refinement_flags_posn
_atom_site_occupancy
_atom_site_disorder_assembly
_atom_site_disorder_group
Co Co1 0.51467(2) 0.12274(2) 0.42008(2) 0.01095(6) Uani d . . D 1.0 . .
C C1 0.2356(4) 0.0066(3) 0.3370(3) 0.0170(6) Uani d U P D 0.796(7) A 1
H H1C 0.145(3) -0.062(3) 0.336(2) 0.030(7) Uiso d . P . 0.796(7) A 1
O O1 0.3054(3) 0.0005(4) 0.4134(4) 0.0180(7) Uani d U P D 0.796(7) A 1
C C1A 0.2332(17) 0.0279(15) 0.3539(14) 0.0141(16) Uani d U P D 0.204(7) A 2
O O1A 0.3042(13) 0.0188(15) 0.4280(15) 0.0141(16) Uani d U P D 0.204(7) A 2
C C2A 0.0899(7) -0.0430(8) 0.3756(7) 0.024(2) Uani d U P . 0.204(7) A 2
H H2A1 0.0609 -0.1332 0.3929 0.037 Uiso calc U P R 0.204(7) A 2
H H2A2 0.045 -0.0383 0.3083 0.037 Uiso calc U P R 0.204(7) A 2
H H2A3 0.0709 -0.0035 0.4395 0.037 Uiso calc U P R 0.204(7) A 2
O O2 0.71467(9) 0.20933(9) 0.42529(8) 0.01263(18) Uani d . . . 1.0 . .
H H2O 0.724(2) 0.166(2) 0.466(2) 0.034(7) Uiso d . . . 1.0 . .
O O3 0.49065(10) 0.06212(10) 0.59485(8) 0.01555(19) Uani d . . . 1.0 . .

loop_
_atom_site_aniso_label
_atom_site_aniso_U_11
_atom_site_aniso_U_22
_atom_site_aniso_U_33
_atom_site_aniso_U_12
_atom_site_aniso_U_13
_atom_site_aniso_U_23
Co1 0.01080(9) 0.01033(9) 0.01197(9) 0.00546(7) 0.00130(5) 0.00205(6)
C1 0.0120(8) 0.0158(13) 0.0200(14) 0.0046(9) -0.0006(9) 0.0021(9)
O1 0.0159(7) 0.0161(13) 0.0202(13) 0.0066(7) -0.0018(7) 0.0035(9)
C1A 0.013(2) 0.014(3) 0.017(3) 0.0078(19) 0.003(2) -0.003(2)
O1A 0.015(2) 0.013(3) 0.016(3) 0.0082(17) 0.0008(18) 0.000(2)
C2A 0.012(3) 0.027(3) 0.024(3) 0.003(2) 0.002(2) 0.007(3)
O2 0.0115(4) 0.0119(4) 0.0129(4) 0.0047(4) -0.0003(3) 0.0016(3)
O3 0.0187(5) 0.0142(4) 0.0142(4) 0.0086(4) 0.0031(3) 0.0024(3)

loop_
_atom_type_symbol
_atom_type_description
_atom_type_scat_dispersion_real
_atom_type_scat_dispersion_imag
_atom_type_scat_source
C C 0.0033 0.0016 'International Tables Vol C Tables 4.2.6.8 and 6.1.1.4'
H H 0.0000 0.0000 'International Tables Vol C Tables 4.2.6.8 and 6.1.1.4'
O O 0.0106 0.0060 'International Tables Vol C Tables 4.2.6.8 and 6.1.1.4'
Co Co 0.3494 0.9721 'International Tables Vol C Tables 4.2.6.8 and 6.1.1.4'

loop_
_geom_angle_atom_site_label_1
_geom_angle_atom_site_label_2
_geom_angle_atom_site_label_3
_geom_angle_site_symmetry_1
_geom_angle_site_symmetry_3
_geom_angle
O2 Co1 O2 3_665 . 100.10(5)
O2 Co1 O2 3_665 17 84.63(4)
O2 Co1 O2 . 17 84.55(4)
O2 Co1 O3 3_665 . 103.19(4)
O2 Co1 O3 . . 93.78(4)
O2 Co1 O3 17 . 172.18(4)
O2 Co1 O1 3_665 . 89.89(12)
O2 Co1 O1 . . 170.01(12)
O2 Co1 O1 17 . 96.43(12)
O3 Co1 O1 . . 83.91(12)
O2 Co1 O1A 3_665 . 83.8(5)
O2 Co1 O1A . . 174.2(5)
O2 Co1 O1A 17 . 100.1(5)
O3 Co1 O1A . . 81.1(5)
O2 Co1 O3 3_665 10_656 172.25(4)
O2 Co1 O3 . 10_656 87.17(4)
O2 Co1 O3 17 10_656 93.48(4)
O3 Co1 O3 . 10_656 78.80(4)
O1 Co1 O3 . 10_656 82.85(12)
O1A Co1 O3 . 10_656 89.2(4)
O2 Co1 Co1 3_665 17 44.89(3)
O2 Co1 Co1 . 17 105.88(3)
O2 Co1 Co1 17 17 43.04(3)
O3 Co1 Co1 . 17 144.32(3)
O1 Co1 Co1 . 17 81.16(13)
O1A Co1 Co1 . 17 79.9(5)
O3 Co1 Co1 10_656 17 130.58(3)
O2 Co1 Co1 3_665 18_545 105.90(3)
O2 Co1 Co1 . 18_545 44.89(3)
O2 Co1 Co1 17 18_545 42.95(3)
O3 Co1 Co1 . 18_545 132.57(3)
O1 Co1 Co1 . 18_545 132.12(11)
O1A Co1 Co1 . 18_545 138.3(4)
O3 Co1 Co1 10_656 18_545 77.35(3)
Co1 Co1 Co1 17 18_545 79.682(8)
O1 C1 O3 . 8_544 126.2(3)
C1 O1 Co1 . . 124.1(3)
O1A C1A O3 . 8_544 126.5(15)
O1A C1A C2A . . 117.4(13)
O3 C1A C2A 8_544 . 116.1(13)
C1A O1A Co1 . . 123.8(12)
Co1 O2 Co1 2_655 . 139.70(5)
Co1 O2 Co1 2_655 18_545 92.16(4)
Co1 O2 Co1 . 18_545 92.07(4)
C1 O3 Co1 6 . 123.85(16)
C1A O3 Co1 6 . 134.5(7)
C1 O3 Co1 6 10_656 128.47(18)
C1A O3 Co1 6 10_656 123.1(7)
Co1 O3 Co1 . 10_656 101.20(4)

loop_
_geom_bond_atom_site_label_1
_geom_bond_atom_site_label_2
_geom_bond_site_symmetry_2
_geom_bond_distance
Co1 O2 3_665 2.0432(9)
Co1 O2 . 2.0463(9)
Co1 O2 17 2.1160(9)
Co1 O3 . 2.1241(9)
Co1 O1 . 2.145(3)
Co1 O1A . 2.148(13)
Co1 O3 10_656 2.1529(10)
Co1 Co1 17 2.9963(2)
Co1 Co1 18_545 2.9964(3)
C1 O1 . 1.236(4)
C1 O3 8_544 1.264(4)
C1A O1A . 1.241(14)
C1A O3 8_544 1.275(17)
C1A C2A . 1.483(19)
O2 Co1 2_655 2.0433(9)
O2 Co1 18_545 2.1160(9)
O3 C1 6 1.264(4)
O3 C1A 6 1.275(17)
O3 Co1 10_656 2.1528(10)
